data_2215796
loop_
_publ_author_name
'B. Thimme Gowda'
'Sabine Foro'
'K. S. Babitha'
'Hartmut Fuess'

_publ_section_title
;
 2,3-Dichlorophenyl benzoate
;
_journal_coeditor_code BT2526
_journal_issue 11
_journal_name_full 'Acta Crystallographica Section E'
_journal_page_first o4286
_journal_page_last o4286
_journal_paper_doi 10.1107/S1600536807048751
_journal_volume 63
_journal_year 2007
_chemical_formula_iupac 'C13 H8 Cl2 O2'
_chemical_formula_moiety 'C13 H8 Cl2 O2'
_chemical_formula_sum 'C13 H8 Cl2 O2'
_chemical_formula_weight 267.09
_chemical_name_systematic
;
2,3-Dichlorophenyl benzoate
;
_space_group_IT_number 14
_symmetry_cell_setting monoclinic
_symmetry_space_group_name_Hall '-P 2ybc'
_symmetry_space_group_name_H-M 'P 1 21/c 1'
_atom_sites_solution_hydrogens difmap
_atom_sites_solution_primary direct
_atom_sites_solution_secondary difmap
_audit_creation_method SHELXL-97
_cell_angle_alpha 90.00
_cell_angle_beta 93.045(8)
_cell_angle_gamma 90.00
_cell_formula_units_Z 4
_cell_length_a 10.6960(10)
_cell_length_b 3.9820(6)
_cell_length_c 27.796(3)
_cell_measurement_reflns_used 25
_cell_measurement_temperature 299(2)
_cell_measurement_theta_max 24.68
_cell_measurement_theta_min 5.35
_cell_volume 1182.2(2)
_computing_cell_refinement 'CAD-4-PC (Enraf--Nonius, 1996)'
_computing_data_collection 'CAD-4-PC (Enraf--Nonius, 1996)'
_computing_data_reduction 'REDU4 (Stoe & Cie, 1987)'
_computing_molecular_graphics 'PLATON (Spek, 2003)'
_computing_publication_material 'SHELXL97 (Sheldrick, 1997)'
_computing_structure_refinement 'SHELXL97 (Sheldrick, 1997)'
_computing_structure_solution 'SHELXS97 (Sheldrick, 1997)'
_diffrn_ambient_temperature 299(2)
_diffrn_measured_fraction_theta_full 1.000
_diffrn_measured_fraction_theta_max 1.000
_diffrn_measurement_device_type 'Enraf--Nonius CAD-4'
_diffrn_measurement_method \w/2\q
_diffrn_radiation_monochromator graphite
_diffrn_radiation_source 'fine-focus sealed tube'
_diffrn_radiation_type CuK\a
_diffrn_radiation_wavelength 1.54180
_diffrn_reflns_av_R_equivalents 0.0783
_diffrn_reflns_av_sigmaI/netI 0.0225
_diffrn_reflns_limit_h_max 1
_diffrn_reflns_limit_h_min -12
_diffrn_reflns_limit_k_max 4
_diffrn_reflns_limit_k_min 0
_diffrn_reflns_limit_l_max 33
_diffrn_reflns_limit_l_min -33
_diffrn_reflns_number 2351
_diffrn_reflns_theta_full 66.95
_diffrn_reflns_theta_max 66.95
_diffrn_reflns_theta_min 3.18
_diffrn_standards_decay_% 0.5
_diffrn_standards_interval_time 120
_diffrn_standards_number 3
_exptl_absorpt_coefficient_mu 4.826
_exptl_absorpt_correction_T_max 0.6829
_exptl_absorpt_correction_T_min 0.3702
_exptl_absorpt_correction_type psi-scan
_exptl_absorpt_process_details '(North <i>et al.</i>,  1968)'
_exptl_crystal_colour colourless
_exptl_crystal_density_diffrn 1.501
_exptl_crystal_density_method 'not measured'
_exptl_crystal_description 'thick needle'
_exptl_crystal_F_000 544
_exptl_crystal_size_max 0.60
_exptl_crystal_size_mid 0.20
_exptl_crystal_size_min 0.08
_refine_diff_density_max 0.518
_refine_diff_density_min -0.371
_refine_ls_extinction_coef 0.0027(6)
_refine_ls_extinction_expression Fc^*^=kFc[1+0.001xFc^2^\l^3^/sin(2\q)]^-1/4^
_refine_ls_extinction_method 'SHELXL97 (Sheldrick, 1997)'
_refine_ls_goodness_of_fit_ref 1.078
_refine_ls_hydrogen_treatment refxyz
_refine_ls_matrix_type full
_refine_ls_number_parameters 179
_refine_ls_number_reflns 2100
_refine_ls_number_restraints 0
_refine_ls_restrained_S_all 1.078
_refine_ls_R_factor_all 0.0513
_refine_ls_R_factor_gt 0.0473
_refine_ls_shift/su_max 0.001
_refine_ls_shift/su_mean 0.000
_refine_ls_structure_factor_coef Fsqd
_refine_ls_weighting_details 'calc w=1/[\s^2^(Fo^2^)+(0.0863P)^2^+0.2888P] where P=(Fo^2^+2Fc^2^)/3'
_refine_ls_weighting_scheme calc
_refine_ls_wR_factor_gt 0.1241
_refine_ls_wR_factor_ref 0.1286
_reflns_number_gt 1896
_reflns_number_total 2100
_reflns_threshold_expression I>2\s(I)
_cod_data_source_file bt2526.cif
_cod_data_source_block I
_cod_original_sg_symbol_H-M 'P 21/c'
_cod_database_code 2215796
_cod_database_fobs_code 2215796

loop_
_symmetry_equiv_pos_as_xyz
'x, y, z'
'-x, y+1/2, -z+1/2'
'-x, -y, -z'
'x, -y-1/2, z-1/2'

loop_
_atom_site_type_symbol
_atom_site_label
_atom_site_fract_x
_atom_site_fract_y
_atom_site_fract_z
_atom_site_U_iso_or_equiv
_atom_site_adp_type
_atom_site_calc_flag
_atom_site_occupancy
C C1 0.35221(19) 1.1414(5) 0.33167(8) 0.0462(5) Uani d 1
C C2 0.25186(19) 0.9787(5) 0.35114(7) 0.0441(5) Uani d 1
C C3 0.15267(18) 0.8761(5) 0.32041(8) 0.0451(5) Uani d 1
C C4 0.1547(2) 0.9281(6) 0.27142(8) 0.0536(5) Uani d 1
H H4 0.088(3) 0.836(8) 0.2505(10) 0.064 Uiso d 1
C C5 0.2550(2) 1.0901(7) 0.25289(9) 0.0579(6) Uani d 1
H H5 0.251(3) 1.143(8) 0.2200(11) 0.069 Uiso d 1
C C6 0.3542(2) 1.1994(6) 0.28270(9) 0.0554(6) Uani d 1
H H6 0.414(3) 1.328(8) 0.2692(10) 0.066 Uiso d 1
C C7 0.5653(2) 1.1548(6) 0.35963(8) 0.0498(5) Uani d 1
C C8 0.6490(2) 1.2783(6) 0.39969(8) 0.0490(5) Uani d 1
C C9 0.7764(2) 1.2084(8) 0.39827(10) 0.0610(6) Uani d 1
H H9 0.804(3) 1.088(9) 0.3738(12) 0.073 Uiso d 1
C C10 0.8569(3) 1.3019(9) 0.43582(11) 0.0720(8) Uani d 1
H H10 0.948(3) 1.229(10) 0.4369(12) 0.086 Uiso d 1
C C11 0.8123(3) 1.4670(9) 0.47510(11) 0.0751(8) Uani d 1
H H11 0.868(3) 1.529(10) 0.5021(13) 0.090 Uiso d 1
C C12 0.6869(3) 1.5410(9) 0.47650(10) 0.0712(7) Uani d 1
H H12 0.659(3) 1.674(10) 0.5014(13) 0.085 Uiso d 1
C C13 0.6047(2) 1.4482(7) 0.43874(8) 0.0578(6) Uani d 1
H H13 0.516(3) 1.501(8) 0.4386(10) 0.069 Uiso d 1
O O1 0.44532(13) 1.2603(4) 0.36404(6) 0.0557(4) Uani d 1
O O2 0.59487(17) 0.9773(6) 0.32765(6) 0.0752(6) Uani d 1
Cl Cl1 0.25156(6) 0.90985(17) 0.412174(18) 0.0618(2) Uani d 1
Cl Cl2 0.02437(5) 0.68095(17) 0.34350(2) 0.0618(2) Uani d 1

loop_
_atom_site_aniso_label
_atom_site_aniso_U_11
_atom_site_aniso_U_22
_atom_site_aniso_U_33
_atom_site_aniso_U_12
_atom_site_aniso_U_13
_atom_site_aniso_U_23
C1 0.0443(10) 0.0418(11) 0.0526(11) 0.0037(8) 0.0033(9) -0.0046(9)
C2 0.0472(10) 0.0415(11) 0.0438(10) 0.0086(8) 0.0047(8) 0.0000(8)
C3 0.0436(10) 0.0387(10) 0.0533(11) 0.0049(8) 0.0046(8) -0.0010(8)
C4 0.0532(12) 0.0538(13) 0.0529(12) 0.0060(10) -0.0066(10) 0.0007(10)
C5 0.0636(14) 0.0612(14) 0.0489(12) 0.0071(11) 0.0028(10) 0.0110(10)
C6 0.0550(12) 0.0514(13) 0.0604(13) -0.0001(10) 0.0099(10) 0.0088(10)
C7 0.0491(11) 0.0500(12) 0.0508(11) 0.0049(9) 0.0078(9) -0.0010(9)
C8 0.0461(11) 0.0478(12) 0.0534(11) -0.0029(9) 0.0057(9) 0.0041(9)
C9 0.0503(12) 0.0706(16) 0.0623(13) 0.0026(11) 0.0055(11) 0.0028(12)
C10 0.0508(13) 0.084(2) 0.0805(18) -0.0093(13) -0.0049(12) 0.0141(15)
C11 0.0723(16) 0.088(2) 0.0636(14) -0.0257(15) -0.0107(13) 0.0088(15)
C12 0.0787(17) 0.0787(19) 0.0565(13) -0.0171(15) 0.0057(12) -0.0090(13)
C13 0.0566(13) 0.0627(15) 0.0546(12) -0.0067(11) 0.0090(10) -0.0047(11)
O1 0.0433(8) 0.0604(10) 0.0634(9) 0.0013(7) 0.0028(7) -0.0170(8)
O2 0.0637(10) 0.0992(15) 0.0623(10) 0.0254(10) 0.0002(8) -0.0258(10)
Cl1 0.0693(4) 0.0726(4) 0.0436(3) -0.0008(3) 0.0055(2) -0.0013(2)
Cl2 0.0511(4) 0.0636(4) 0.0713(4) -0.0080(2) 0.0106(3) -0.0025(3)

loop_
_atom_type_symbol
_atom_type_description
_atom_type_scat_dispersion_real
_atom_type_scat_dispersion_imag
_atom_type_scat_source
C C 0.0181 0.0091 'International Tables Vol C Tables 4.2.6.8 and 6.1.1.4'
H H 0.0000 0.0000 'International Tables Vol C Tables 4.2.6.8 and 6.1.1.4'
O O 0.0492 0.0322 'International Tables Vol C Tables 4.2.6.8 and 6.1.1.4'
Cl Cl 0.3639 0.7018 'International Tables Vol C Tables 4.2.6.8 and 6.1.1.4'

loop_
_geom_angle_atom_site_label_1
_geom_angle_atom_site_label_2
_geom_angle_atom_site_label_3
_geom_angle
C6 C1 C2 121.0(2)
C6 C1 O1 122.2(2)
C2 C1 O1 116.67(19)
C3 C2 C1 118.62(19)
C3 C2 Cl1 121.28(16)
C1 C2 Cl1 120.10(16)
C4 C3 C2 120.8(2)
C4 C3 Cl2 119.25(17)
C2 C3 Cl2 119.96(16)
C5 C4 C3 119.6(2)
C5 C4 H4 121.3(17)
C3 C4 H4 119.0(17)
C4 C5 C6 120.8(2)
C4 C5 H5 118.2(19)
C6 C5 H5 120.7(19)
C5 C6 C1 119.1(2)
C5 C6 H6 117.4(18)
C1 C6 H6 123.1(18)
O2 C7 O1 122.6(2)
O2 C7 C8 125.9(2)
O1 C7 C8 111.49(18)
C13 C8 C9 119.8(2)
C13 C8 C7 122.4(2)
C9 C8 C7 117.9(2)
C10 C9 C8 120.1(3)
C10 C9 H9 121(2)
C8 C9 H9 119(2)
C9 C10 C11 120.1(3)
C9 C10 H10 121(2)
C11 C10 H10 119(2)
C12 C11 C10 120.2(3)
C12 C11 H11 119(2)
C10 C11 H11 121(2)
C11 C12 C13 120.2(3)
C11 C12 H12 120(2)
C13 C12 H12 120(2)
C12 C13 C8 119.7(2)
C12 C13 H13 121.8(18)
C8 C13 H13 118.6(18)
C7 O1 C1 118.89(17)

loop_
_geom_bond_atom_site_label_1
_geom_bond_atom_site_label_2
_geom_bond_distance
C1 C6 1.382(3)
C1 C2 1.388(3)
C1 O1 1.389(3)
C2 C3 1.388(3)
C2 Cl1 1.719(2)
C3 C4 1.379(3)
C3 Cl2 1.730(2)
C4 C5 1.375(4)
C4 H4 0.97(3)
C5 C6 1.381(4)
C5 H5 0.94(3)
C6 H6 0.91(3)
C7 O2 1.192(3)
C7 O1 1.362(3)
C7 C8 1.476(3)
C8 C13 1.384(3)
C8 C9 1.393(3)
C9 C10 1.369(4)
C9 H9 0.89(3)
C10 C11 1.381(5)
C10 H10 1.02(3)
C11 C12 1.376(4)
C11 H11 0.97(4)
C12 C13 1.383(4)
C12 H12 0.93(4)
C13 H13 0.97(3)

loop_
_geom_torsion_atom_site_label_1
_geom_torsion_atom_site_label_2
_geom_torsion_atom_site_label_3
_geom_torsion_atom_site_label_4
_geom_torsion
C6 C1 C2 C3 -0.3(3)
O1 C1 C2 C3 175.68(18)
C6 C1 C2 Cl1 -179.96(18)
O1 C1 C2 Cl1 -4.0(3)
C1 C2 C3 C4 1.4(3)
Cl1 C2 C3 C4 -179.01(17)
C1 C2 C3 Cl2 -178.56(16)
Cl1 C2 C3 Cl2 1.1(3)
C2 C3 C4 C5 -1.5(3)
Cl2 C3 C4 C5 178.46(19)
C3 C4 C5 C6 0.5(4)
C4 C5 C6 C1 0.5(4)
C2 C1 C6 C5 -0.6(4)
O1 C1 C6 C5 -176.4(2)
O2 C7 C8 C13 -171.5(3)
O1 C7 C8 C13 6.4(3)
O2 C7 C8 C9 6.2(4)
O1 C7 C8 C9 -175.9(2)
C13 C8 C9 C10 1.3(4)
C7 C8 C9 C10 -176.5(3)
C8 C9 C10 C11 -0.3(5)
C9 C10 C11 C12 -0.6(5)
C10 C11 C12 C13 0.5(5)
C11 C12 C13 C8 0.5(4)
C9 C8 C13 C12 -1.3(4)
C7 C8 C13 C12 176.3(2)
O2 C7 O1 C1 3.8(4)
C8 C7 O1 C1 -174.26(19)
C6 C1 O1 C7 -61.0(3)
C2 C1 O1 C7 123.0(2)

loop_
_cod_related_entry_id
_cod_related_entry_database
_cod_related_entry_code
1 ChemSpider 15221288
